data_7157422
loop_
_publ_author_name
'Qiu, Mao-Ran'
'Zheng, Hong-Xing'
'Ye, Jing-Jing'
'Yan, Bing-Xia'
'Zhao, Chang-Qiu'
'Li, Qiang'

_publ_section_title
;
 Stereoselective preparation of P,axial-stereogenic allenyl bisphosphine
 oxides via chirality-transfer.
;
_journal_issue 16
_journal_name_full 'Organic &amp; biomolecular chemistry'
_journal_page_first 3017
_journal_page_last 3021
_journal_paper_doi 10.1039/d0ob00390e
_journal_volume 18
_journal_year 2020
_chemical_absolute_configuration R
_chemical_formula_sum 'C26 H33 O3 P'
_chemical_formula_weight 424.49
_space_group_crystal_system orthorhombic
_space_group_IT_number 19
_space_group_name_Hall 'P 2ac 2ab'
_space_group_name_H-M_alt 'P 21 21 21'
_atom_sites_solution_hydrogens geom
_audit_creation_method SHELXL-2014/6
_audit_update_record
;
2019-06-05 deposited with the CCDC.	2020-03-24 downloaded from the CCDC.
;
_cell_angle_alpha 90
_cell_angle_beta 90
_cell_angle_gamma 90
_cell_formula_units_Z 4
_cell_length_a 8.8154(7)
_cell_length_b 11.3911(9)
_cell_length_c 24.121(2)
_cell_measurement_reflns_used 3164
_cell_measurement_temperature 298(2)
_cell_measurement_theta_max 21.927
_cell_measurement_theta_min 2.455
_cell_volume 2422.2(3)
_computing_cell_refinement 'Bruker SMART'
_computing_data_collection 'Bruker SMART'
_computing_data_reduction 'Bruker SAINT'
_computing_molecular_graphics 'Bruker SHELXTL'
_computing_publication_material 'Bruker SHELXTL'
_computing_structure_refinement 'Bruker SHELXTL'
_computing_structure_solution 'Bruker SHELXTL'
_diffrn_ambient_temperature 298(2)
_diffrn_measured_fraction_theta_full 0.976
_diffrn_measured_fraction_theta_max 0.999
_diffrn_measurement_device_type 'CCD area detector'
_diffrn_measurement_method 'phi and omega scans'
_diffrn_radiation_type MoK\a
_diffrn_radiation_wavelength 0.71073
_diffrn_reflns_av_R_equivalents 0.0468
_diffrn_reflns_av_unetI/netI 0.0554
_diffrn_reflns_Laue_measured_fraction_full 0.976
_diffrn_reflns_Laue_measured_fraction_max 0.999
_diffrn_reflns_limit_h_max 10
_diffrn_reflns_limit_h_min -10
_diffrn_reflns_limit_k_max 13
_diffrn_reflns_limit_k_min -13
_diffrn_reflns_limit_l_max 17
_diffrn_reflns_limit_l_min -28
_diffrn_reflns_number 11725
_diffrn_reflns_point_group_measured_fraction_full 0.974
_diffrn_reflns_point_group_measured_fraction_max 0.999
_diffrn_reflns_theta_full 25.242
_diffrn_reflns_theta_max 25.014
_diffrn_reflns_theta_min 2.459
_exptl_absorpt_coefficient_mu 0.137
_exptl_absorpt_correction_type multi-scan
_exptl_absorpt_process_details sadabs
_exptl_crystal_colour colourless
_exptl_crystal_density_diffrn 1.164
_exptl_crystal_description block
_exptl_crystal_F_000 912
_exptl_crystal_size_max 0.340
_exptl_crystal_size_mid 0.280
_exptl_crystal_size_min 0.250
_exptl_transmission_factor_max 0.966
_exptl_transmission_factor_min 0.955
_refine_diff_density_max 0.247
_refine_diff_density_min -0.234
_refine_diff_density_rms 0.041
_refine_ls_abs_structure_details
;
 Flack x determined using 1080 quotients [(I+)-(I-)]/[(I+)+(I-)]
 (Parsons, Flack and Wagner, Acta Cryst. B69 (2013) 249-259).
;
_refine_ls_abs_structure_Flack 0.12(7)
_refine_ls_extinction_method none
_refine_ls_goodness_of_fit_ref 1.028
_refine_ls_hydrogen_treatment constr
_refine_ls_matrix_type full
_refine_ls_number_parameters 276
_refine_ls_number_reflns 4272
_refine_ls_number_restraints 0
_refine_ls_restrained_S_all 1.028
_refine_ls_R_factor_all 0.0773
_refine_ls_R_factor_gt 0.0443
_refine_ls_shift/su_max 0.001
_refine_ls_shift/su_mean 0.000
_refine_ls_structure_factor_coef Fsqd
_refine_ls_weighting_details 'w=1/[\s^2^(Fo^2^)+(0.0513P)^2^+0.1562P] where P=(Fo^2^+2Fc^2^)/3'
_refine_ls_weighting_scheme calc
_refine_ls_wR_factor_gt 0.0963
_refine_ls_wR_factor_ref 0.1113
_reflns_Friedel_coverage 0.743
_reflns_Friedel_fraction_full 0.971
_reflns_Friedel_fraction_max 0.998
_reflns_number_gt 3059
_reflns_number_total 4272
_reflns_threshold_expression 'I > 2\s(I)'
_cod_data_source_file d0ob00390e2.cif
_cod_data_source_block 180113g
_cod_depositor_comments 'Adding full bibliography for 7157420--7157422.cif.'
_cod_database_code 7157422
_shelx_space_group_comment
;
The symmetry employed for this shelxl refinement is uniquely defined
by the following loop, which should always be used as a source of
symmetry information in preference to the above space-group names.
They are only intended as comments.
;
_shelx_estimated_absorpt_t_min 0.955
_shelx_estimated_absorpt_t_max 0.967
_shelxl_version_number 2014/6

loop_
_space_group_symop_operation_xyz
'x, y, z'
'-x+1/2, -y, z+1/2'
'-x, y+1/2, -z+1/2'
'x+1/2, -y+1/2, -z'

loop_
_atom_site_label
_atom_site_type_symbol
_atom_site_fract_x
_atom_site_fract_y
_atom_site_fract_z
_atom_site_U_iso_or_equiv
_atom_site_adp_type
_atom_site_occupancy
_atom_site_site_symmetry_order
_atom_site_calc_flag
_atom_site_refinement_flags_posn
_atom_site_refinement_flags_adp
_atom_site_refinement_flags_occupancy
_atom_site_disorder_assembly
_atom_site_disorder_group
P1 P 0.64625(11) 0.65025(8) 0.76456(4) 0.0393(3) Uani 1 1 d . . . . .
O1 O 0.5669(3) 0.7541(2) 0.74153(12) 0.0525(8) Uani 1 1 d . . . . .
O2 O 0.6459(3) 0.4180(2) 0.75782(12) 0.0527(7) Uani 1 1 d . . . . .
H2 H 0.5895 0.3610 0.7551 0.079 Uiso 1 1 calc R U . . .
O3 O 0.7903(3) 0.6541(3) 0.40600(12) 0.0650(8) Uani 1 1 d . . . . .
C1 C 0.8454(4) 0.6511(3) 0.74832(14) 0.0414(9) Uani 1 1 d . . . . .
C2 C 0.9431(4) 0.5656(4) 0.7679(2) 0.0556(11) Uani 1 1 d . . . . .
H2A H 0.9065 0.5057 0.7904 0.067 Uiso 1 1 calc R U . . .
C3 C 1.0953(5) 0.5694(4) 0.7540(2) 0.0693(15) Uani 1 1 d . . . . .
H3 H 1.1608 0.5117 0.7671 0.083 Uiso 1 1 calc R U . . .
C4 C 1.1488(6) 0.6557(5) 0.7217(2) 0.0746(14) Uani 1 1 d . . . . .
H4 H 1.2517 0.6579 0.7132 0.090 Uiso 1 1 calc R U . . .
C5 C 1.0557(6) 0.7398(4) 0.7013(2) 0.0716(15) Uani 1 1 d . . . . .
H5 H 1.0945 0.7988 0.6787 0.086 Uiso 1 1 calc R U . . .
C6 C 0.9007(5) 0.7378(4) 0.71413(18) 0.0549(12) Uani 1 1 d . . . . .
H6 H 0.8359 0.7945 0.6997 0.066 Uiso 1 1 calc R U . . .
C7 C 0.6161(4) 0.6323(3) 0.83882(15) 0.0429(10) Uani 1 1 d . . . . .
H7 H 0.6899 0.5751 0.8527 0.051 Uiso 1 1 calc R U . . .
C8 C 0.6373(5) 0.7486(3) 0.87131(17) 0.0507(10) Uani 1 1 d . . . . .
H8 H 0.5602 0.8030 0.8573 0.061 Uiso 1 1 calc R U . . .
C9 C 0.5997(6) 0.7268(4) 0.93251(18) 0.0656(14) Uani 1 1 d . . . . .
H9A H 0.6718 0.6711 0.9477 0.079 Uiso 1 1 calc R U . . .
H9B H 0.6101 0.7998 0.9529 0.079 Uiso 1 1 calc R U . . .
C10 C 0.4403(6) 0.6797(5) 0.9402(2) 0.0779(16) Uani 1 1 d . . . . .
H10A H 0.4216 0.6670 0.9794 0.093 Uiso 1 1 calc R U . . .
H10B H 0.3679 0.7374 0.9270 0.093 Uiso 1 1 calc R U . . .
C11 C 0.4172(5) 0.5658(4) 0.90922(18) 0.0589(12) Uani 1 1 d . . . . .
H11 H 0.4886 0.5082 0.9244 0.071 Uiso 1 1 calc R U . . .
C12 C 0.4553(4) 0.5825(4) 0.84831(17) 0.0528(11) Uani 1 1 d . . . . .
H12A H 0.3817 0.6354 0.8319 0.063 Uiso 1 1 calc R U . . .
H12B H 0.4468 0.5075 0.8295 0.063 Uiso 1 1 calc R U . . .
C13 C 0.7910(5) 0.8098(4) 0.86379(19) 0.0566(12) Uani 1 1 d . . . . .
H13 H 0.8075 0.8173 0.8238 0.068 Uiso 1 1 calc R U . . .
C14 C 0.9263(5) 0.7427(5) 0.8869(2) 0.0761(15) Uani 1 1 d . . . . .
H14A H 1.0183 0.7825 0.8770 0.114 Uiso 1 1 calc R U . . .
H14B H 0.9274 0.6647 0.8718 0.114 Uiso 1 1 calc R U . . .
H14C H 0.9184 0.7384 0.9266 0.114 Uiso 1 1 calc R U . . .
C15 C 0.7883(6) 0.9344(4) 0.8873(2) 0.0778(16) Uani 1 1 d . . . . .
H15A H 0.7815 0.9310 0.9270 0.117 Uiso 1 1 calc R U . . .
H15B H 0.7021 0.9758 0.8728 0.117 Uiso 1 1 calc R U . . .
H15C H 0.8796 0.9747 0.8769 0.117 Uiso 1 1 calc R U . . .
C16 C 0.2574(6) 0.5161(5) 0.9162(2) 0.0901(18) Uani 1 1 d . . . . .
H16A H 0.2367 0.5045 0.9549 0.135 Uiso 1 1 calc R U . . .
H16B H 0.2501 0.4424 0.8971 0.135 Uiso 1 1 calc R U . . .
H16C H 0.1850 0.5702 0.9010 0.135 Uiso 1 1 calc R U . . .
C17 C 0.5802(4) 0.5147(3) 0.73083(17) 0.0433(10) Uani 1 1 d . . . . .
H17 H 0.4697 0.5097 0.7344 0.052 Uiso 1 1 calc R U . . .
C18 C 0.6193(5) 0.5232(4) 0.67190(18) 0.0492(10) Uani 1 1 d . . . . .
C19 C 0.6562(5) 0.5405(4) 0.62516(18) 0.0516(10) Uani 1 1 d . . . . .
C20 C 0.6959(5) 0.5675(4) 0.56895(17) 0.0506(11) Uani 1 1 d . . . . .
C21 C 0.6095(5) 0.5285(4) 0.52510(18) 0.0603(12) Uani 1 1 d . . . . .
H21 H 0.5269 0.4799 0.5320 0.072 Uiso 1 1 calc R U . . .
C22 C 0.6422(5) 0.5594(4) 0.47150(18) 0.0592(11) Uani 1 1 d . . . . .
H22 H 0.5816 0.5325 0.4426 0.071 Uiso 1 1 calc R U . . .
C23 C 0.7654(5) 0.6307(4) 0.46044(17) 0.0485(10) Uani 1 1 d . . . . .
C24 C 0.8532(6) 0.6702(4) 0.50361(17) 0.0649(13) Uani 1 1 d . . . . .
H24 H 0.9363 0.7183 0.4967 0.078 Uiso 1 1 calc R U . . .
C25 C 0.8182(5) 0.6389(4) 0.55678(18) 0.0654(13) Uani 1 1 d . . . . .
H25 H 0.8786 0.6664 0.5856 0.078 Uiso 1 1 calc R U . . .
C26 C 0.9090(6) 0.7331(5) 0.3924(2) 0.0759(15) Uani 1 1 d . . . . .
H26A H 0.8858 0.8095 0.4070 0.114 Uiso 1 1 calc R U . . .
H26B H 0.9192 0.7378 0.3529 0.114 Uiso 1 1 calc R U . . .
H26C H 1.0024 0.7056 0.4083 0.114 Uiso 1 1 calc R U . . .

loop_
_atom_site_aniso_label
_atom_site_aniso_U_11
_atom_site_aniso_U_22
_atom_site_aniso_U_33
_atom_site_aniso_U_23
_atom_site_aniso_U_13
_atom_site_aniso_U_12
P1 0.0380(5) 0.0400(5) 0.0401(5) 0.0027(5) -0.0003(5) 0.0051(5)
O1 0.0574(17) 0.0488(15) 0.0515(18) 0.0075(15) -0.0031(15) 0.0152(13)
O2 0.0500(15) 0.0436(14) 0.0647(18) 0.0067(15) -0.0091(16) -0.0073(13)
O3 0.070(2) 0.081(2) 0.0439(18) 0.0054(19) 0.0034(15) -0.0117(18)
C1 0.042(2) 0.0367(18) 0.046(2) -0.003(2) -0.0001(18) -0.0033(19)
C2 0.039(2) 0.052(2) 0.076(3) 0.011(3) 0.007(2) -0.001(2)
C3 0.046(3) 0.064(3) 0.098(4) 0.003(3) 0.002(3) 0.005(2)
C4 0.045(2) 0.070(3) 0.109(4) -0.012(3) 0.018(3) -0.004(3)
C5 0.070(3) 0.053(3) 0.092(4) -0.002(3) 0.025(3) -0.024(3)
C6 0.064(3) 0.039(2) 0.061(3) 0.002(2) 0.008(2) 0.000(2)
C7 0.041(2) 0.048(2) 0.040(2) 0.0028(19) -0.0027(18) 0.0064(19)
C8 0.056(3) 0.050(2) 0.046(2) -0.004(2) -0.003(2) 0.013(2)
C9 0.083(4) 0.067(3) 0.046(3) -0.016(2) 0.000(3) 0.010(3)
C10 0.084(4) 0.094(4) 0.056(3) -0.003(3) 0.025(3) 0.015(3)
C11 0.055(3) 0.073(3) 0.049(3) 0.006(3) 0.013(2) 0.011(2)
C12 0.041(2) 0.067(3) 0.050(3) 0.006(2) 0.004(2) 0.004(2)
C13 0.065(3) 0.055(3) 0.050(3) -0.005(2) -0.008(2) 0.001(2)
C14 0.066(3) 0.082(4) 0.081(4) -0.015(3) -0.016(3) 0.003(3)
C15 0.101(4) 0.060(3) 0.072(4) -0.013(3) -0.010(3) -0.006(3)
C16 0.062(3) 0.129(5) 0.080(4) 0.018(4) 0.024(3) -0.006(3)
C17 0.0318(19) 0.052(2) 0.046(2) 0.004(2) -0.0051(19) -0.0014(17)
C18 0.049(3) 0.049(2) 0.050(3) -0.001(2) -0.003(2) -0.006(2)
C19 0.056(3) 0.054(2) 0.045(3) -0.002(2) 0.003(2) -0.003(2)
C20 0.054(3) 0.053(2) 0.044(3) -0.006(2) 0.004(2) -0.004(2)
C21 0.058(3) 0.066(3) 0.057(3) -0.011(3) 0.009(2) -0.018(2)
C22 0.057(3) 0.073(3) 0.048(3) -0.010(2) -0.002(2) -0.018(3)
C23 0.051(2) 0.056(3) 0.038(2) -0.002(2) 0.002(2) 0.002(2)
C24 0.063(3) 0.083(3) 0.048(3) 0.001(3) 0.002(2) -0.029(3)
C25 0.067(3) 0.086(3) 0.043(3) -0.008(3) -0.004(2) -0.023(3)
C26 0.087(4) 0.078(3) 0.063(3) 0.017(3) 0.017(3) -0.007(3)

loop_
_atom_type_symbol
_atom_type_description
_atom_type_scat_dispersion_real
_atom_type_scat_dispersion_imag
_atom_type_scat_source
C C 0.0033 0.0016 'International Tables Vol C Tables 4.2.6.8 and 6.1.1.4'
H H 0.0000 0.0000 'International Tables Vol C Tables 4.2.6.8 and 6.1.1.4'
O O 0.0106 0.0060 'International Tables Vol C Tables 4.2.6.8 and 6.1.1.4'
P P 0.1023 0.0942 'International Tables Vol C Tables 4.2.6.8 and 6.1.1.4'

loop_
_geom_angle_atom_site_label_1
_geom_angle_atom_site_label_2
_geom_angle_atom_site_label_3
_geom_angle
_geom_angle_site_symmetry_1
_geom_angle_site_symmetry_3
_geom_angle_publ_flag
O1 P1 C1 112.00(17) . . ?
O1 P1 C7 112.91(18) . . ?
C1 P1 C7 110.91(17) . . ?
O1 P1 C17 110.79(17) . . ?
C1 P1 C17 102.52(17) . . ?
C7 P1 C17 107.11(18) . . ?
C23 O3 C26 117.8(4) . . ?
C6 C1 C2 119.3(4) . . ?
C6 C1 P1 118.7(3) . . ?
C2 C1 P1 122.0(3) . . ?
C1 C2 C3 120.0(4) . . ?
C4 C3 C2 120.3(5) . . ?
C3 C4 C5 121.1(5) . . ?
C4 C5 C6 119.9(5) . . ?
C1 C6 C5 119.4(4) . . ?
C12 C7 C8 110.4(3) . . ?
C12 C7 P1 108.7(3) . . ?
C8 C7 P1 112.5(3) . . ?
C9 C8 C13 112.2(4) . . ?
C9 C8 C7 108.8(3) . . ?
C13 C8 C7 115.8(3) . . ?
C10 C9 C8 112.1(4) . . ?
C11 C10 C9 111.6(4) . . ?
C10 C11 C12 110.0(4) . . ?
C10 C11 C16 112.9(4) . . ?
C12 C11 C16 110.9(4) . . ?
C11 C12 C7 113.1(3) . . ?
C14 C13 C15 110.0(4) . . ?
C14 C13 C8 114.8(4) . . ?
C15 C13 C8 111.4(4) . . ?
O2 C17 C18 113.9(3) . . ?
O2 C17 P1 108.8(2) . . ?
C18 C17 P1 107.4(3) . . ?
C19 C18 C17 173.7(5) . . ?
C18 C19 C20 176.7(5) . . ?
C21 C20 C25 117.3(4) . . ?
C21 C20 C19 121.5(4) . . ?
C25 C20 C19 121.2(4) . . ?
C22 C21 C20 121.7(4) . . ?
C21 C22 C23 119.9(4) . . ?
O3 C23 C24 125.3(4) . . ?
O3 C23 C22 115.4(4) . . ?
C24 C23 C22 119.3(4) . . ?
C25 C24 C23 119.9(4) . . ?
C24 C25 C20 121.9(4) . . ?

loop_
_geom_bond_atom_site_label_1
_geom_bond_atom_site_label_2
_geom_bond_distance
_geom_bond_site_symmetry_2
_geom_bond_publ_flag
P1 O1 1.482(3) . ?
P1 C1 1.799(4) . ?
P1 C7 1.823(4) . ?
P1 C17 1.840(4) . ?
O2 C17 1.405(4) . ?
O3 C23 1.358(5) . ?
O3 C26 1.419(5) . ?
C1 C6 1.376(5) . ?
C1 C2 1.383(5) . ?
C2 C3 1.384(6) . ?
C3 C4 1.340(6) . ?
C4 C5 1.355(7) . ?
C5 C6 1.401(6) . ?
C7 C12 1.544(5) . ?
C7 C8 1.550(5) . ?
C8 C9 1.533(6) . ?
C8 C13 1.535(6) . ?
C9 C10 1.516(7) . ?
C10 C11 1.511(7) . ?
C11 C12 1.519(6) . ?
C11 C16 1.527(7) . ?
C13 C14 1.523(6) . ?
C13 C15 1.529(6) . ?
C17 C18 1.466(6) . ?
C18 C19 1.190(5) . ?
C19 C20 1.434(6) . ?
C20 C21 1.377(6) . ?
C20 C25 1.382(6) . ?
C21 C22 1.371(6) . ?
C22 C23 1.381(6) . ?
C23 C24 1.373(6) . ?
C24 C25 1.366(6) . ?
